data_1528322
loop_
_publ_author_name
'Atoji, M.'

_publ_section_title
;
 Magnetic and crystal structures of Ce C2. Pr C2, Nd C2, Tb C2 and Ho C2
 at low temperatures
;
_journal_name_full 'Journal of Chemical Physics'
_journal_page_first 1891
_journal_page_last 1901
_journal_volume 46
_journal_year 1967
_chemical_formula_sum 'C2 Ce'
_chemical_name_systematic 'Ce C2'
_space_group_IT_number 139
_symmetry_space_group_name_Hall '-I 4 2'
_symmetry_space_group_name_H-M 'I 4/m m m'
_cell_angle_alpha 90
_cell_angle_beta 90
_cell_angle_gamma 90
_cell_formula_units_Z 2
_cell_length_a 3.875
_cell_length_b 3.875
_cell_length_c 6.477
_cell_volume 97.256
_citation_journal_id_ASTM JCPSA6
_cod_data_source_file Atoji_JCPSA6_1967_447.cif
_cod_data_source_block C2Ce1
_cod_original_cell_volume 97.25621
_cod_original_formula_sum 'C2 Ce1'
_cod_database_code 1528322

loop_
_symmetry_equiv_pos_as_xyz
x,y,z
-y,x,z
-x,-y,z
y,-x,z
x,-y,-z
y,x,-z
-x,y,-z
-y,-x,-z
-x,-y,-z
y,-x,-z
x,y,-z
-y,x,-z
-x,y,z
-y,-x,z
x,-y,z
y,x,z
x+1/2,y+1/2,z+1/2
-y+1/2,x+1/2,z+1/2
-x+1/2,-y+1/2,z+1/2
y+1/2,-x+1/2,z+1/2
x+1/2,-y+1/2,-z+1/2
y+1/2,x+1/2,-z+1/2
-x+1/2,y+1/2,-z+1/2
-y+1/2,-x+1/2,-z+1/2
-x+1/2,-y+1/2,-z+1/2
y+1/2,-x+1/2,-z+1/2
x+1/2,y+1/2,-z+1/2
-y+1/2,x+1/2,-z+1/2
-x+1/2,y+1/2,z+1/2
-y+1/2,-x+1/2,z+1/2
x+1/2,-y+1/2,z+1/2
y+1/2,x+1/2,z+1/2

loop_
_atom_site_label
_atom_site_type_symbol
_atom_site_fract_x
_atom_site_fract_y
_atom_site_fract_z
_atom_site_occupancy
_atom_site_U_iso_or_equiv
Ce1 Ce+2 0 0 0 1 0.0
C1 C-1 0 0 0.4011 1 0.0
